data_1565575
loop_
_publ_author_name
'Timmermann, Christopher'
'Thiem, Paula'
'Wanitschke, Dominik'
'H\"uttenschmidt, Mareike'
'Romischke, Johanna'
'Villinger, Alexander'
'Seidel, Wolfram W.'

_publ_section_title
;
 Migratory insertion of isocyanide into a ketenyl-tungsten bond as key
 step in cyclization reactions.
;
_journal_issue 1
_journal_name_full 'Chemical science'
_journal_page_first 123
_journal_page_last 132
_journal_paper_doi 10.1039/d1sc06149f
_journal_volume 13
_journal_year 2021
_chemical_formula_moiety 'C37 H53 B N8 O3 W'
_chemical_formula_sum 'C37 H53 B N8 O3 W'
_chemical_formula_weight 852.53
_chemical_name_systematic
'[Di(carbonyl)-\k2-C,O-{(E)-3-(2,6-dimethyphenylamino)-1-diethyamino-prop-1-en-3-ylidene-1-olate}-hydridotris(3,4,5-trimethylpyrazolyl)borato-tungsten(II)]'
_space_group_crystal_system monoclinic
_space_group_IT_number 14
_space_group_name_Hall '-P 2yn'
_space_group_name_H-M_alt 'P 1 21/n 1'
_atom_sites_solution_hydrogens mixed
_audit_creation_method SHELXL-2014/7
_audit_update_record
;
2021-02-04 deposited with the CCDC.	2021-11-22 downloaded from the CCDC.
;
_cell_angle_alpha 90
_cell_angle_beta 99.238(2)
_cell_angle_gamma 90
_cell_formula_units_Z 4
_cell_length_a 11.4957(14)
_cell_length_b 22.605(3)
_cell_length_c 14.7243(17)
_cell_measurement_reflns_used 9801
_cell_measurement_temperature 173(2)
_cell_measurement_theta_max 32.71
_cell_measurement_theta_min 3.42
_cell_volume 3776.6(8)
_computing_cell_refinement 'Bruker Apex V7.51A'
_computing_data_collection 'Bruker Apex V7.51A'
_computing_data_reduction 'Bruker SAINT'
_computing_molecular_graphics 'ORTEP-3v2.01 (Farrugia, 1997)'
_computing_publication_material 'SHELXL-2014/7 (Sheldrick, 2014)'
_computing_structure_refinement 'SHELXL-2014/7 (Sheldrick, 2014)'
_computing_structure_solution 'Bruker SHELXTL'
_diffrn_ambient_temperature 173(2)
_diffrn_measured_fraction_theta_full 0.997
_diffrn_measured_fraction_theta_max 0.999
_diffrn_measurement_device_type 'Bruker Apex Kappa-II-CCD-diffractometer'
_diffrn_measurement_method 'phi and omega scans'
_diffrn_radiation_type MoK\a
_diffrn_radiation_wavelength 0.71073
_diffrn_reflns_av_R_equivalents 0.0446
_diffrn_reflns_av_unetI/netI 0.0281
_diffrn_reflns_Laue_measured_fraction_full 0.997
_diffrn_reflns_Laue_measured_fraction_max 0.999
_diffrn_reflns_limit_h_max 18
_diffrn_reflns_limit_h_min -18
_diffrn_reflns_limit_k_max 35
_diffrn_reflns_limit_k_min -35
_diffrn_reflns_limit_l_max 23
_diffrn_reflns_limit_l_min -23
_diffrn_reflns_number 106021
_diffrn_reflns_point_group_measured_fraction_full 0.997
_diffrn_reflns_point_group_measured_fraction_max 0.999
_diffrn_reflns_theta_full 25.242
_diffrn_reflns_theta_max 34.000
_diffrn_reflns_theta_min 3.566
_diffrn_source 'sealed tube'
_exptl_absorpt_coefficient_mu 3.105
_exptl_absorpt_correction_T_max 0.7469
_exptl_absorpt_correction_T_min 0.5831
_exptl_absorpt_correction_type multi-scan
_exptl_absorpt_process_details '(SADABS; Sheldrick, 2004)'
_exptl_crystal_colour orange
_exptl_crystal_density_diffrn 1.499
_exptl_crystal_description block
_exptl_crystal_F_000 1736
_exptl_crystal_recrystallization_method 'Re-crystallisation from solvent: dichloromethane/methanol'
_exptl_crystal_size_max 0.260
_exptl_crystal_size_mid 0.150
_exptl_crystal_size_min 0.070
_refine_diff_density_max 1.047
_refine_diff_density_min -0.515
_refine_diff_density_rms 0.093
_refine_ls_extinction_method none
_refine_ls_goodness_of_fit_ref 1.047
_refine_ls_hydrogen_treatment mixed
_refine_ls_matrix_type full
_refine_ls_number_parameters 470
_refine_ls_number_reflns 15387
_refine_ls_number_restraints 0
_refine_ls_restrained_S_all 1.047
_refine_ls_R_factor_all 0.0355
_refine_ls_R_factor_gt 0.0241
_refine_ls_shift/su_max 0.004
_refine_ls_shift/su_mean 0.000
_refine_ls_structure_factor_coef Fsqd
_refine_ls_weighting_details 'w=1/[\s^2^(Fo^2^)+(0.0248P)^2^+1.6143P] where P=(Fo^2^+2Fc^2^)/3'
_refine_ls_weighting_scheme calc
_refine_ls_wR_factor_gt 0.0530
_refine_ls_wR_factor_ref 0.0570
_reflns_Friedel_coverage 0.000
_reflns_number_gt 12752
_reflns_number_total 15387
_reflns_threshold_expression 'I > 2\s(I)'
_cod_data_source_file d1sc06149f2.cif
_cod_data_source_block is_ct_dw011
_cod_depositor_comments 'Adding full bibliography for 1565569--1565576.cif.'
_cod_original_cell_volume 3776.7(8)
_cod_original_sg_symbol_H-M 'P 21/n'
_cod_database_code 1565575
_shelx_shelxl_version_number 2014/7
_shelx_space_group_comment
;
The symmetry employed for this shelxl refinement is uniquely defined
by the following loop, which should always be used as a source of
symmetry information in preference to the above space-group names.
They are only intended as comments.
;
_shelx_estimated_absorpt_t_min 0.499
_shelx_estimated_absorpt_t_max 0.812

loop_
_space_group_symop_operation_xyz
'x, y, z'
'-x+1/2, y+1/2, -z+1/2'
'-x, -y, -z'
'x-1/2, -y-1/2, z-1/2'

loop_
_atom_site_label
_atom_site_type_symbol
_atom_site_fract_x
_atom_site_fract_y
_atom_site_fract_z
_atom_site_U_iso_or_equiv
_atom_site_adp_type
_atom_site_occupancy
_atom_site_site_symmetry_order
_atom_site_calc_flag
_atom_site_refinement_flags_posn
_atom_site_refinement_flags_adp
_atom_site_refinement_flags_occupancy
_atom_site_disorder_assembly
_atom_site_disorder_group
W1 W 0.62786(2) 0.60959(2) 0.29085(2) 0.01658(2) Uani 1 1 d . . . . .
O1 O 0.72186(11) 0.60200(5) 0.42371(8) 0.0195(2) Uani 1 1 d . . . . .
O2 O 0.37627(13) 0.55525(7) 0.26476(11) 0.0345(3) Uani 1 1 d . . . . .
O3 O 0.58915(13) 0.73764(6) 0.21368(10) 0.0314(3) Uani 1 1 d . . . . .
N1 N 0.42805(13) 0.68708(7) 0.35535(10) 0.0203(3) Uani 1 1 d . . . . .
N2 N 0.75422(13) 0.61747(6) 0.57740(10) 0.0200(3) Uani 1 1 d . . . . .
N3 N 0.81314(13) 0.62666(7) 0.26860(10) 0.0216(3) Uani 1 1 d . . . . .
N4 N 0.86781(13) 0.58922(8) 0.21601(10) 0.0236(3) Uani 1 1 d . . . . .
N5 N 0.68605(13) 0.51553(6) 0.29892(10) 0.0199(3) Uani 1 1 d . . . . .
N6 N 0.76266(13) 0.49457(6) 0.24492(10) 0.0211(3) Uani 1 1 d . . . . .
N7 N 0.60479(13) 0.58987(7) 0.14073(10) 0.0206(3) Uani 1 1 d . . . . .
N8 N 0.68964(13) 0.55716(7) 0.10776(10) 0.0212(3) Uani 1 1 d . . . . .
B1 B 0.80142(18) 0.53509(9) 0.17150(14) 0.0227(4) Uani 1 1 d . . . . .
H1A H 0.8527 0.5126 0.1348 0.027 Uiso 1 1 calc R U . . .
C1 C 0.53206(14) 0.65786(7) 0.38273(11) 0.0174(3) Uani 1 1 d . . . . .
C2 C 0.58116(14) 0.65817(7) 0.47519(11) 0.0179(3) Uani 1 1 d . . . . .
H2 H 0.5467 0.6780 0.5211 0.021 Uiso 1 1 calc R U . . .
C3 C 0.68668(15) 0.62619(7) 0.49390(11) 0.0173(3) Uani 1 1 d . . . . .
C4 C 0.36277(15) 0.72037(7) 0.41250(12) 0.0201(3) Uani 1 1 d . . . . .
C5 C 0.40219(17) 0.77647(8) 0.44384(13) 0.0251(3) Uani 1 1 d . . . . .
C6 C 0.3329(2) 0.80915(9) 0.49445(14) 0.0325(4) Uani 1 1 d . . . . .
H6 H 0.3591 0.8470 0.5171 0.039 Uiso 1 1 calc R U . . .
C7 C 0.2265(2) 0.78751(10) 0.51247(16) 0.0384(5) Uani 1 1 d . . . . .
H7 H 0.1793 0.8107 0.5462 0.046 Uiso 1 1 calc R U . . .
C8 C 0.18939(19) 0.73236(10) 0.48130(17) 0.0372(5) Uani 1 1 d . . . . .
H8 H 0.1162 0.7176 0.4939 0.045 Uiso 1 1 calc R U . . .
C9 C 0.25709(16) 0.69739(9) 0.43139(14) 0.0272(4) Uani 1 1 d . . . . .
C10 C 0.5160(2) 0.80151(10) 0.42364(17) 0.0382(5) Uani 1 1 d . . . . .
H10A H 0.5170 0.8444 0.4336 0.057 Uiso 1 1 calc R U . . .
H10B H 0.5234 0.7932 0.3595 0.057 Uiso 1 1 calc R U . . .
H10C H 0.5819 0.7833 0.4646 0.057 Uiso 1 1 calc R U . . .
C11 C 0.2192(2) 0.63569(10) 0.4027(2) 0.0422(5) Uani 1 1 d . . . . .
H11A H 0.2039 0.6333 0.3354 0.063 Uiso 1 1 calc R U . . .
H11B H 0.1472 0.6258 0.4271 0.063 Uiso 1 1 calc R U . . .
H11C H 0.2818 0.6078 0.4268 0.063 Uiso 1 1 calc R U . . .
C12 C 0.72801(17) 0.64895(9) 0.65892(12) 0.0266(4) Uani 1 1 d . . . . .
H12 H 0.6465 0.6653 0.6430 0.032 Uiso 1 1 calc R U . . .
C13 C 0.7289(3) 0.60839(13) 0.74151(16) 0.0487(6) Uani 1 1 d . . . . .
H13A H 0.6785 0.5740 0.7235 0.073 Uiso 1 1 calc R U . . .
H13B H 0.6992 0.6300 0.7908 0.073 Uiso 1 1 calc R U . . .
H13C H 0.8097 0.5951 0.7635 0.073 Uiso 1 1 calc R U . . .
C14 C 0.8107(2) 0.70089(10) 0.68246(17) 0.0409(5) Uani 1 1 d . . . . .
H14A H 0.8921 0.6865 0.6961 0.061 Uiso 1 1 calc R U . . .
H14B H 0.7906 0.7215 0.7364 0.061 Uiso 1 1 calc R U . . .
H14C H 0.8029 0.7282 0.6301 0.061 Uiso 1 1 calc R U . . .
C15 C 0.86669(16) 0.58505(8) 0.58678(13) 0.0249(3) Uani 1 1 d . . . . .
H15 H 0.9021 0.5880 0.6532 0.030 Uiso 1 1 calc R U . . .
C16 C 0.8497(2) 0.51929(10) 0.56702(18) 0.0426(6) Uani 1 1 d . . . . .
H16A H 0.7900 0.5037 0.6012 0.064 Uiso 1 1 calc R U . . .
H16B H 0.9244 0.4985 0.5862 0.064 Uiso 1 1 calc R U . . .
H16C H 0.8237 0.5133 0.5010 0.064 Uiso 1 1 calc R U . . .
C17 C 0.95602(19) 0.61241(11) 0.53385(17) 0.0379(5) Uani 1 1 d . . . . .
H17A H 0.9307 0.6062 0.4678 0.057 Uiso 1 1 calc R U . . .
H17B H 1.0331 0.5938 0.5529 0.057 Uiso 1 1 calc R U . . .
H17C H 0.9620 0.6549 0.5467 0.057 Uiso 1 1 calc R U . . .
C18 C 0.46869(16) 0.57738(8) 0.27659(12) 0.0231(3) Uani 1 1 d . . . . .
C19 C 0.60005(16) 0.69042(8) 0.24446(12) 0.0221(3) Uani 1 1 d . . . . .
C20 C 0.87911(17) 0.67563(9) 0.28221(13) 0.0270(4) Uani 1 1 d . . . . .
C21 C 0.97537(18) 0.67078(10) 0.23552(14) 0.0321(4) Uani 1 1 d . . . . .
C22 C 0.96621(17) 0.61563(10) 0.19567(14) 0.0299(4) Uani 1 1 d . . . . .
C23 C 0.8509(2) 0.72515(9) 0.34160(16) 0.0341(4) Uani 1 1 d . . . . .
H23A H 0.8157 0.7578 0.3029 0.051 Uiso 1 1 calc R U . . .
H23B H 0.9233 0.7388 0.3803 0.051 Uiso 1 1 calc R U . . .
H23C H 0.7950 0.7114 0.3808 0.051 Uiso 1 1 calc R U . . .
C24 C 1.0639(2) 0.71773(12) 0.2252(2) 0.0488(6) Uani 1 1 d . . . . .
H24A H 1.1382 0.6992 0.2160 0.073 Uiso 1 1 calc R U . . .
H24B H 1.0772 0.7422 0.2808 0.073 Uiso 1 1 calc R U . . .
H24C H 1.0343 0.7425 0.1719 0.073 Uiso 1 1 calc R U . . .
C25 C 1.0493(2) 0.58507(13) 0.14192(17) 0.0420(5) Uani 1 1 d . . . . .
H25A H 1.0814 0.5496 0.1751 0.063 Uiso 1 1 calc R U . . .
H25B H 1.1139 0.6119 0.1342 0.063 Uiso 1 1 calc R U . . .
H25C H 1.0068 0.5737 0.0813 0.063 Uiso 1 1 calc R U . . .
C26 C 0.65056(16) 0.46913(8) 0.34402(12) 0.0221(3) Uani 1 1 d . . . . .
C27 C 0.70311(19) 0.41755(8) 0.31748(13) 0.0275(4) Uani 1 1 d . . . . .
C28 C 0.77363(17) 0.43534(8) 0.25571(13) 0.0251(4) Uani 1 1 d . . . . .
C29 C 0.56909(19) 0.47471(9) 0.41282(14) 0.0294(4) Uani 1 1 d . . . . .
H29A H 0.5713 0.5154 0.4361 0.044 Uiso 1 1 calc R U . . .
H29B H 0.5938 0.4474 0.4640 0.044 Uiso 1 1 calc R U . . .
H29C H 0.4887 0.4650 0.3836 0.044 Uiso 1 1 calc R U . . .
C30 C 0.6783(3) 0.35558(10) 0.34497(18) 0.0462(6) Uani 1 1 d . . . . .
H30A H 0.6176 0.3381 0.2984 0.069 Uiso 1 1 calc R U . . .
H30B H 0.6505 0.3561 0.4045 0.069 Uiso 1 1 calc R U . . .
H30C H 0.7506 0.3320 0.3500 0.069 Uiso 1 1 calc R U . . .
C31 C 0.8500(2) 0.39872(10) 0.20527(16) 0.0381(5) Uani 1 1 d . . . . .
H31A H 0.8133 0.3952 0.1406 0.057 Uiso 1 1 calc R U . . .
H31B H 0.8595 0.3593 0.2330 0.057 Uiso 1 1 calc R U . . .
H31C H 0.9274 0.4176 0.2089 0.057 Uiso 1 1 calc R U . . .
C32 C 0.52106(17) 0.60164(8) 0.06846(12) 0.0229(3) Uani 1 1 d . . . . .
C33 C 0.55111(17) 0.57638(8) -0.01140(12) 0.0244(3) Uani 1 1 d . . . . .
C34 C 0.65774(17) 0.54896(8) 0.01589(12) 0.0233(3) Uani 1 1 d . . . . .
C35 C 0.41467(19) 0.63858(10) 0.07449(15) 0.0331(4) Uani 1 1 d . . . . .
H35A H 0.3719 0.6219 0.1210 0.050 Uiso 1 1 calc R U . . .
H35B H 0.3632 0.6390 0.0146 0.050 Uiso 1 1 calc R U . . .
H35C H 0.4392 0.6791 0.0918 0.050 Uiso 1 1 calc R U . . .
C36 C 0.4820(2) 0.57915(11) -0.10599(13) 0.0350(5) Uani 1 1 d . . . . .
H36A H 0.4868 0.6191 -0.1308 0.052 Uiso 1 1 calc R U . . .
H36B H 0.3994 0.5694 -0.1038 0.052 Uiso 1 1 calc R U . . .
H36C H 0.5142 0.5507 -0.1456 0.052 Uiso 1 1 calc R U . . .
C37 C 0.7313(2) 0.51507(10) -0.04098(14) 0.0341(4) Uani 1 1 d . . . . .
H37A H 0.8014 0.5382 -0.0478 0.051 Uiso 1 1 calc R U . . .
H37B H 0.6853 0.5073 -0.1018 0.051 Uiso 1 1 calc R U . . .
H37C H 0.7553 0.4774 -0.0106 0.051 Uiso 1 1 calc R U . . .
H1 H 0.398(2) 0.6828(10) 0.3078(17) 0.025(6) Uiso 1 1 d . . . . .

loop_
_atom_site_aniso_label
_atom_site_aniso_U_11
_atom_site_aniso_U_22
_atom_site_aniso_U_33
_atom_site_aniso_U_23
_atom_site_aniso_U_13
_atom_site_aniso_U_12
W1 0.01806(3) 0.01799(3) 0.01421(3) -0.00217(2) 0.00418(2) 0.00034(2)
O1 0.0200(6) 0.0235(6) 0.0152(5) -0.0029(4) 0.0034(4) 0.0032(4)
O2 0.0268(7) 0.0366(8) 0.0400(8) -0.0087(6) 0.0046(6) -0.0083(6)
O3 0.0376(8) 0.0260(6) 0.0326(7) 0.0074(6) 0.0118(6) 0.0047(6)
N1 0.0189(7) 0.0263(7) 0.0150(6) -0.0028(5) 0.0009(5) 0.0041(5)
N2 0.0183(6) 0.0252(7) 0.0162(6) -0.0027(5) 0.0017(5) 0.0016(5)
N3 0.0201(7) 0.0256(7) 0.0198(7) -0.0015(5) 0.0055(5) -0.0025(5)
N4 0.0201(7) 0.0315(7) 0.0206(7) -0.0018(6) 0.0070(6) -0.0010(6)
N5 0.0238(7) 0.0204(6) 0.0166(6) -0.0023(5) 0.0065(5) 0.0012(5)
N6 0.0230(7) 0.0224(6) 0.0184(6) -0.0031(5) 0.0052(5) 0.0039(5)
N7 0.0224(7) 0.0243(6) 0.0158(6) -0.0025(5) 0.0051(5) 0.0005(5)
N8 0.0239(7) 0.0246(7) 0.0154(6) -0.0024(5) 0.0044(5) -0.0004(5)
B1 0.0220(9) 0.0278(9) 0.0197(8) -0.0027(7) 0.0073(7) 0.0021(7)
C1 0.0177(7) 0.0174(6) 0.0175(7) -0.0007(5) 0.0042(6) -0.0014(5)
C2 0.0184(7) 0.0208(7) 0.0149(6) -0.0021(5) 0.0039(5) 0.0012(6)
C3 0.0191(7) 0.0173(6) 0.0158(7) -0.0012(5) 0.0037(6) -0.0027(5)
C4 0.0208(8) 0.0208(7) 0.0188(7) 0.0019(6) 0.0039(6) 0.0051(6)
C5 0.0308(9) 0.0244(8) 0.0214(8) 0.0008(6) 0.0080(7) 0.0024(7)
C6 0.0458(12) 0.0255(9) 0.0279(9) -0.0008(7) 0.0105(9) 0.0094(8)
C7 0.0448(13) 0.0376(11) 0.0376(11) 0.0066(9) 0.0218(10) 0.0197(10)
C8 0.0260(10) 0.0424(12) 0.0476(13) 0.0088(10) 0.0193(9) 0.0081(9)
C9 0.0200(8) 0.0282(9) 0.0341(10) 0.0045(7) 0.0065(7) 0.0041(7)
C10 0.0430(13) 0.0313(10) 0.0440(12) -0.0072(9) 0.0180(10) -0.0110(9)
C11 0.0299(11) 0.0338(11) 0.0650(17) -0.0017(11) 0.0141(11) -0.0055(9)
C12 0.0215(8) 0.0395(10) 0.0179(8) -0.0066(7) 0.0011(6) 0.0028(7)
C13 0.0560(16) 0.0694(18) 0.0233(10) 0.0019(10) 0.0141(10) -0.0098(13)
C14 0.0446(13) 0.0358(11) 0.0416(12) -0.0164(9) 0.0047(10) -0.0030(10)
C15 0.0203(8) 0.0290(9) 0.0244(8) 0.0000(7) 0.0002(7) 0.0052(7)
C16 0.0490(14) 0.0280(10) 0.0475(13) -0.0022(9) -0.0021(11) 0.0115(9)
C17 0.0208(9) 0.0549(14) 0.0392(12) 0.0021(10) 0.0078(8) 0.0037(9)
C18 0.0248(8) 0.0230(8) 0.0218(8) -0.0051(6) 0.0042(6) 0.0006(6)
C19 0.0240(8) 0.0259(8) 0.0180(7) -0.0010(6) 0.0077(6) 0.0018(6)
C20 0.0249(9) 0.0304(9) 0.0247(8) 0.0014(7) 0.0011(7) -0.0074(7)
C21 0.0248(9) 0.0420(11) 0.0292(9) 0.0062(8) 0.0039(7) -0.0107(8)
C22 0.0200(8) 0.0458(12) 0.0252(9) 0.0033(8) 0.0070(7) -0.0041(8)
C23 0.0361(11) 0.0267(9) 0.0378(11) -0.0040(8) 0.0008(9) -0.0083(8)
C24 0.0405(13) 0.0530(15) 0.0545(15) 0.0068(12) 0.0127(11) -0.0206(11)
C25 0.0281(11) 0.0612(15) 0.0401(12) -0.0014(11) 0.0159(9) 0.0004(10)
C26 0.0256(8) 0.0218(7) 0.0190(7) -0.0005(6) 0.0035(6) -0.0002(6)
C27 0.0387(11) 0.0199(8) 0.0225(8) -0.0001(6) 0.0010(7) 0.0041(7)
C28 0.0292(9) 0.0232(8) 0.0218(8) -0.0037(6) 0.0010(7) 0.0084(7)
C29 0.0342(10) 0.0274(9) 0.0291(9) 0.0040(7) 0.0125(8) -0.0009(8)
C30 0.0762(19) 0.0239(9) 0.0404(13) 0.0047(9) 0.0154(12) 0.0060(11)
C31 0.0433(13) 0.0345(11) 0.0370(12) -0.0042(8) 0.0079(10) 0.0180(9)
C32 0.0239(8) 0.0270(8) 0.0172(7) 0.0000(6) 0.0015(6) -0.0047(6)
C33 0.0293(9) 0.0275(8) 0.0161(7) -0.0008(6) 0.0025(6) -0.0077(7)
C34 0.0308(9) 0.0242(8) 0.0157(7) -0.0034(6) 0.0062(6) -0.0067(7)
C35 0.0280(10) 0.0417(11) 0.0276(9) -0.0007(8) -0.0019(8) 0.0072(8)
C36 0.0372(11) 0.0471(12) 0.0187(8) -0.0004(8) -0.0012(8) -0.0067(9)
C37 0.0437(12) 0.0388(11) 0.0216(9) -0.0083(8) 0.0104(8) -0.0006(9)

loop_
_atom_type_symbol
_atom_type_description
_atom_type_scat_dispersion_real
_atom_type_scat_dispersion_imag
_atom_type_scat_source
C C 0.0033 0.0016 'International Tables Vol C Tables 4.2.6.8 and 6.1.1.4'
H H 0.0000 0.0000 'International Tables Vol C Tables 4.2.6.8 and 6.1.1.4'
B B 0.0013 0.0007 'International Tables Vol C Tables 4.2.6.8 and 6.1.1.4'
N N 0.0061 0.0033 'International Tables Vol C Tables 4.2.6.8 and 6.1.1.4'
O O 0.0106 0.0060 'International Tables Vol C Tables 4.2.6.8 and 6.1.1.4'
W W -0.8490 6.8722 'International Tables Vol C Tables 4.2.6.8 and 6.1.1.4'

loop_
_geom_angle_atom_site_label_1
_geom_angle_atom_site_label_2
_geom_angle_atom_site_label_3
_geom_angle
_geom_angle_site_symmetry_1
_geom_angle_site_symmetry_3
_geom_angle_publ_flag
C18 W1 C19 102.31(8) . . ?
C18 W1 O1 113.99(6) . . ?
C19 W1 O1 115.79(6) . . ?
C18 W1 C1 72.15(7) . . ?
C19 W1 C1 71.20(7) . . ?
O1 W1 C1 72.24(5) . . ?
C18 W1 N5 85.28(7) . . ?
C19 W1 N5 160.09(6) . . ?
O1 W1 N5 76.42(5) . . ?
C1 W1 N5 128.68(6) . . ?
C18 W1 N7 81.85(7) . . ?
C19 W1 N7 81.60(6) . . ?
O1 W1 N7 151.11(5) . . ?
C1 W1 N7 136.65(6) . . ?
N5 W1 N7 81.30(5) . . ?
C18 W1 N3 161.24(6) . . ?
C19 W1 N3 83.92(7) . . ?
O1 W1 N3 77.85(5) . . ?
C1 W1 N3 126.45(6) . . ?
N5 W1 N3 83.55(6) . . ?
N7 W1 N3 81.60(6) . . ?
C3 O1 W1 122.33(11) . . ?
C1 N1 C4 126.68(15) . . ?
C1 N1 H1 117.8(18) . . ?
C4 N1 H1 115.1(18) . . ?
C3 N2 C12 120.47(14) . . ?
C3 N2 C15 121.49(14) . . ?
C12 N2 C15 117.18(14) . . ?
C20 N3 N4 107.21(15) . . ?
C20 N3 W1 130.52(13) . . ?
N4 N3 W1 120.73(11) . . ?
C22 N4 N3 109.20(16) . . ?
C22 N4 B1 129.32(16) . . ?
N3 N4 B1 119.61(14) . . ?
C26 N5 N6 107.08(14) . . ?
C26 N5 W1 131.40(12) . . ?
N6 N5 W1 121.18(11) . . ?
C28 N6 N5 109.43(15) . . ?
C28 N6 B1 129.87(15) . . ?
N5 N6 B1 119.39(14) . . ?
C32 N7 N8 106.63(14) . . ?
C32 N7 W1 134.66(12) . . ?
N8 N7 W1 118.69(11) . . ?
C34 N8 N7 109.42(15) . . ?
C34 N8 B1 128.77(15) . . ?
N7 N8 B1 121.81(14) . . ?
N4 B1 N6 110.85(15) . . ?
N4 B1 N8 108.06(15) . . ?
N6 B1 N8 108.21(15) . . ?
N4 B1 H1A 109.9 . . ?
N6 B1 H1A 109.9 . . ?
N8 B1 H1A 109.9 . . ?
N1 C1 C2 119.02(15) . . ?
N1 C1 W1 124.44(12) . . ?
C2 C1 W1 116.54(12) . . ?
C1 C2 C3 113.16(14) . . ?
C1 C2 H2 123.4 . . ?
C3 C2 H2 123.4 . . ?
O1 C3 N2 117.14(15) . . ?
O1 C3 C2 115.73(15) . . ?
N2 C3 C2 127.13(15) . . ?
C9 C4 C5 121.32(17) . . ?
C9 C4 N1 118.66(16) . . ?
C5 C4 N1 119.92(16) . . ?
C6 C5 C4 118.44(18) . . ?
C6 C5 C10 119.99(18) . . ?
C4 C5 C10 121.57(17) . . ?
C7 C6 C5 121.1(2) . . ?
C7 C6 H6 119.5 . . ?
C5 C6 H6 119.5 . . ?
C8 C7 C6 119.62(19) . . ?
C8 C7 H7 120.2 . . ?
C6 C7 H7 120.2 . . ?
C7 C8 C9 121.3(2) . . ?
C7 C8 H8 119.3 . . ?
C9 C8 H8 119.3 . . ?
C4 C9 C8 118.18(19) . . ?
C4 C9 C11 120.95(18) . . ?
C8 C9 C11 120.82(19) . . ?
C5 C10 H10A 109.5 . . ?
C5 C10 H10B 109.5 . . ?
H10A C10 H10B 109.5 . . ?
C5 C10 H10C 109.5 . . ?
H10A C10 H10C 109.5 . . ?
H10B C10 H10C 109.5 . . ?
C9 C11 H11A 109.5 . . ?
C9 C11 H11B 109.5 . . ?
H11A C11 H11B 109.5 . . ?
C9 C11 H11C 109.5 . . ?
H11A C11 H11C 109.5 . . ?
H11B C11 H11C 109.5 . . ?
N2 C12 C14 111.04(17) . . ?
N2 C12 C13 112.68(18) . . ?
C14 C12 C13 111.13(18) . . ?
N2 C12 H12 107.2 . . ?
C14 C12 H12 107.2 . . ?
C13 C12 H12 107.2 . . ?
C12 C13 H13A 109.5 . . ?
C12 C13 H13B 109.5 . . ?
H13A C13 H13B 109.5 . . ?
C12 C13 H13C 109.5 . . ?
H13A C13 H13C 109.5 . . ?
H13B C13 H13C 109.5 . . ?
C12 C14 H14A 109.5 . . ?
C12 C14 H14B 109.5 . . ?
H14A C14 H14B 109.5 . . ?
C12 C14 H14C 109.5 . . ?
H14A C14 H14C 109.5 . . ?
H14B C14 H14C 109.5 . . ?
N2 C15 C17 113.90(16) . . ?
N2 C15 C16 112.61(17) . . ?
C17 C15 C16 112.14(19) . . ?
N2 C15 H15 105.8 . . ?
C17 C15 H15 105.8 . . ?
C16 C15 H15 105.8 . . ?
C15 C16 H16A 109.5 . . ?
C15 C16 H16B 109.5 . . ?
H16A C16 H16B 109.5 . . ?
C15 C16 H16C 109.5 . . ?
H16A C16 H16C 109.5 . . ?
H16B C16 H16C 109.5 . . ?
C15 C17 H17A 109.5 . . ?
C15 C17 H17B 109.5 . . ?
H17A C17 H17B 109.5 . . ?
C15 C17 H17C 109.5 . . ?
H17A C17 H17C 109.5 . . ?
H17B C17 H17C 109.5 . . ?
O2 C18 W1 175.58(16) . . ?
O3 C19 W1 175.67(16) . . ?
N3 C20 C21 109.62(18) . . ?
N3 C20 C23 122.56(18) . . ?
C21 C20 C23 127.79(18) . . ?
C22 C21 C20 105.58(17) . . ?
C22 C21 C24 127.4(2) . . ?
C20 C21 C24 126.9(2) . . ?
N4 C22 C21 108.35(18) . . ?
N4 C22 C25 122.5(2) . . ?
C21 C22 C25 129.06(19) . . ?
C20 C23 H23A 109.5 . . ?
C20 C23 H23B 109.5 . . ?
H23A C23 H23B 109.5 . . ?
C20 C23 H23C 109.5 . . ?
H23A C23 H23C 109.5 . . ?
H23B C23 H23C 109.5 . . ?
C21 C24 H24A 109.5 . . ?
C21 C24 H24B 109.5 . . ?
H24A C24 H24B 109.5 . . ?
C21 C24 H24C 109.5 . . ?
H24A C24 H24C 109.5 . . ?
H24B C24 H24C 109.5 . . ?
C22 C25 H25A 109.5 . . ?
C22 C25 H25B 109.5 . . ?
H25A C25 H25B 109.5 . . ?
C22 C25 H25C 109.5 . . ?
H25A C25 H25C 109.5 . . ?
H25B C25 H25C 109.5 . . ?
N5 C26 C27 109.57(16) . . ?
N5 C26 C29 123.03(16) . . ?
C27 C26 C29 127.39(17) . . ?
C28 C27 C26 105.58(16) . . ?
C28 C27 C30 127.69(19) . . ?
C26 C27 C30 126.5(2) . . ?
N6 C28 C27 108.31(16) . . ?
N6 C28 C31 122.93(19) . . ?
C27 C28 C31 128.75(18) . . ?
C26 C29 H29A 109.5 . . ?
C26 C29 H29B 109.5 . . ?
H29A C29 H29B 109.5 . . ?
C26 C29 H29C 109.5 . . ?
H29A C29 H29C 109.5 . . ?
H29B C29 H29C 109.5 . . ?
C27 C30 H30A 109.5 . . ?
C27 C30 H30B 109.5 . . ?
H30A C30 H30B 109.5 . . ?
C27 C30 H30C 109.5 . . ?
H30A C30 H30C 109.5 . . ?
H30B C30 H30C 109.5 . . ?
C28 C31 H31A 109.5 . . ?
C28 C31 H31B 109.5 . . ?
H31A C31 H31B 109.5 . . ?
C28 C31 H31C 109.5 . . ?
H31A C31 H31C 109.5 . . ?
H31B C31 H31C 109.5 . . ?
N7 C32 C33 110.06(17) . . ?
N7 C32 C35 123.58(16) . . ?
C33 C32 C35 126.32(17) . . ?
C34 C33 C32 105.49(16) . . ?
C34 C33 C36 127.51(18) . . ?
C32 C33 C36 126.99(19) . . ?
N8 C34 C33 108.39(16) . . ?
N8 C34 C37 122.87(17) . . ?
C33 C34 C37 128.74(17) . . ?
C32 C35 H35A 109.5 . . ?
C32 C35 H35B 109.5 . . ?
H35A C35 H35B 109.5 . . ?
C32 C35 H35C 109.5 . . ?
H35A C35 H35C 109.5 . . ?
H35B C35 H35C 109.5 . . ?
C33 C36 H36A 109.5 . . ?
C33 C36 H36B 109.5 . . ?
H36A C36 H36B 109.5 . . ?
C33 C36 H36C 109.5 . . ?
H36A C36 H36C 109.5 . . ?
H36B C36 H36C 109.5 . . ?
C34 C37 H37A 109.5 . . ?
C34 C37 H37B 109.5 . . ?
H37A C37 H37B 109.5 . . ?
C34 C37 H37C 109.5 . . ?
H37A C37 H37C 109.5 . . ?
H37B C37 H37C 109.5 . . ?

loop_
_geom_bond_atom_site_label_1
_geom_bond_atom_site_label_2
_geom_bond_distance
_geom_bond_site_symmetry_2
_geom_bond_publ_flag
W1 C18 1.9491(19) . ?
W1 C19 1.9588(18) . ?
W1 O1 2.0845(12) . ?
W1 C1 2.1707(16) . ?
W1 N5 2.2266(14) . ?
W1 N7 2.2286(14) . ?
W1 N3 2.2398(15) . ?
O1 C3 1.290(2) . ?
O2 C18 1.162(2) . ?
O3 C19 1.159(2) . ?
N1 C1 1.369(2) . ?
N1 C4 1.428(2) . ?
N1 H1 0.73(2) . ?
N2 C3 1.359(2) . ?
N2 C12 1.468(2) . ?
N2 C15 1.473(2) . ?
N3 C20 1.339(2) . ?
N3 N4 1.366(2) . ?
N4 C22 1.354(2) . ?
N4 B1 1.532(3) . ?
N5 C26 1.340(2) . ?
N5 N6 1.363(2) . ?
N6 C28 1.352(2) . ?
N6 B1 1.537(3) . ?
N7 C32 1.342(2) . ?
N7 N8 1.373(2) . ?
N8 C34 1.356(2) . ?
N8 B1 1.547(3) . ?
B1 H1A 1.0000 . ?
C1 C2 1.388(2) . ?
C2 C3 1.401(2) . ?
C2 H2 0.9500 . ?
C4 C9 1.390(3) . ?
C4 C5 1.400(3) . ?
C5 C6 1.388(3) . ?
C5 C10 1.498(3) . ?
C6 C7 1.382(3) . ?
C6 H6 0.9500 . ?
C7 C8 1.373(3) . ?
C7 H7 0.9500 . ?
C8 C9 1.398(3) . ?
C8 H8 0.9500 . ?
C9 C11 1.502(3) . ?
C10 H10A 0.9800 . ?
C10 H10B 0.9800 . ?
C10 H10C 0.9800 . ?
C11 H11A 0.9800 . ?
C11 H11B 0.9800 . ?
C11 H11C 0.9800 . ?
C12 C14 1.515(3) . ?
C12 C13 1.522(3) . ?
C12 H12 1.0000 . ?
C13 H13A 0.9800 . ?
C13 H13B 0.9800 . ?
C13 H13C 0.9800 . ?
C14 H14A 0.9800 . ?
C14 H14B 0.9800 . ?
C14 H14C 0.9800 . ?
C15 C17 1.517(3) . ?
C15 C16 1.521(3) . ?
C15 H15 1.0000 . ?
C16 H16A 0.9800 . ?
C16 H16B 0.9800 . ?
C16 H16C 0.9800 . ?
C17 H17A 0.9800 . ?
C17 H17B 0.9800 . ?
C17 H17C 0.9800 . ?
C20 C21 1.398(3) . ?
C20 C23 1.488(3) . ?
C21 C22 1.375(3) . ?
C21 C24 1.495(3) . ?
C22 C25 1.503(3) . ?
C23 H23A 0.9800 . ?
C23 H23B 0.9800 . ?
C23 H23C 0.9800 . ?
C24 H24A 0.9800 . ?
C24 H24B 0.9800 . ?
C24 H24C 0.9800 . ?
C25 H25A 0.9800 . ?
C25 H25B 0.9800 . ?
C25 H25C 0.9800 . ?
C26 C27 1.397(3) . ?
C26 C29 1.491(3) . ?
C27 C28 1.372(3) . ?
C27 C30 1.498(3) . ?
C28 C31 1.489(3) . ?
C29 H29A 0.9800 . ?
C29 H29B 0.9800 . ?
C29 H29C 0.9800 . ?
C30 H30A 0.9800 . ?
C30 H30B 0.9800 . ?
C30 H30C 0.9800 . ?
C31 H31A 0.9800 . ?
C31 H31B 0.9800 . ?
C31 H31C 0.9800 . ?
C32 C33 1.400(3) . ?
C32 C35 1.495(3) . ?
C33 C34 1.375(3) . ?
C33 C36 1.490(3) . ?
C34 C37 1.493(3) . ?
C35 H35A 0.9800 . ?
C35 H35B 0.9800 . ?
C35 H35C 0.9800 . ?
C36 H36A 0.9800 . ?
C36 H36B 0.9800 . ?
C36 H36C 0.9800 . ?
C37 H37A 0.9800 . ?
C37 H37B 0.9800 . ?
C37 H37C 0.9800 . ?

loop_
_geom_torsion_atom_site_label_1
_geom_torsion_atom_site_label_2
_geom_torsion_atom_site_label_3
_geom_torsion_atom_site_label_4
_geom_torsion
_geom_torsion_site_symmetry_1
_geom_torsion_site_symmetry_2
_geom_torsion_site_symmetry_3
_geom_torsion_site_symmetry_4
_geom_torsion_publ_flag
C20 N3 N4 C22 -1.2(2) . . . . ?
W1 N3 N4 C22 166.04(12) . . . . ?
C20 N3 N4 B1 -167.05(16) . . . . ?
W1 N3 N4 B1 0.2(2) . . . . ?
C26 N5 N6 C28 0.67(19) . . . . ?
W1 N5 N6 C28 -173.41(11) . . . . ?
C26 N5 N6 B1 168.87(15) . . . . ?
W1 N5 N6 B1 -5.2(2) . . . . ?
C32 N7 N8 C34 -0.08(19) . . . . ?
W1 N7 N8 C34 178.52(11) . . . . ?
C32 N7 N8 B1 179.96(16) . . . . ?
W1 N7 N8 B1 -1.4(2) . . . . ?
C22 N4 B1 N6 138.28(19) . . . . ?
N3 N4 B1 N6 -59.1(2) . . . . ?
C22 N4 B1 N8 -103.3(2) . . . . ?
N3 N4 B1 N8 59.3(2) . . . . ?
C28 N6 B1 N4 -132.19(19) . . . . ?
N5 N6 B1 N4 62.4(2) . . . . ?
C28 N6 B1 N8 109.5(2) . . . . ?
N5 N6 B1 N8 -56.0(2) . . . . ?
C34 N8 B1 N4 120.65(18) . . . . ?
N7 N8 B1 N4 -59.4(2) . . . . ?
C34 N8 B1 N6 -119.26(18) . . . . ?
N7 N8 B1 N6 60.7(2) . . . . ?
C4 N1 C1 C2 1.7(3) . . . . ?
C4 N1 C1 W1 -178.69(13) . . . . ?
N1 C1 C2 C3 179.40(15) . . . . ?
W1 C1 C2 C3 -0.27(19) . . . . ?
W1 O1 C3 N2 178.99(11) . . . . ?
W1 O1 C3 C2 -0.2(2) . . . . ?
C12 N2 C3 O1 172.91(15) . . . . ?
C15 N2 C3 O1 3.8(2) . . . . ?
C12 N2 C3 C2 -8.0(3) . . . . ?
C15 N2 C3 C2 -177.10(16) . . . . ?
C1 C2 C3 O1 0.3(2) . . . . ?
C1 C2 C3 N2 -178.79(16) . . . . ?
C1 N1 C4 C9 -108.6(2) . . . . ?
C1 N1 C4 C5 75.1(2) . . . . ?
C9 C4 C5 C6 -0.2(3) . . . . ?
N1 C4 C5 C6 176.05(17) . . . . ?
C9 C4 C5 C10 -179.94(19) . . . . ?
N1 C4 C5 C10 -3.7(3) . . . . ?
C4 C5 C6 C7 -1.0(3) . . . . ?
C10 C5 C6 C7 178.7(2) . . . . ?
C5 C6 C7 C8 1.2(3) . . . . ?
C6 C7 C8 C9 -0.1(3) . . . . ?
C5 C4 C9 C8 1.2(3) . . . . ?
N1 C4 C9 C8 -175.05(18) . . . . ?
C5 C4 C9 C11 -176.09(19) . . . . ?
N1 C4 C9 C11 7.6(3) . . . . ?
C7 C8 C9 C4 -1.1(3) . . . . ?
C7 C8 C9 C11 176.2(2) . . . . ?
C3 N2 C12 C14 -101.4(2) . . . . ?
C15 N2 C12 C14 68.2(2) . . . . ?
C3 N2 C12 C13 133.22(19) . . . . ?
C15 N2 C12 C13 -57.2(2) . . . . ?
C3 N2 C15 C17 59.1(2) . . . . ?
C12 N2 C15 C17 -110.3(2) . . . . ?
C3 N2 C15 C16 -70.0(2) . . . . ?
C12 N2 C15 C16 120.56(19) . . . . ?
N4 N3 C20 C21 2.0(2) . . . . ?
W1 N3 C20 C21 -163.59(13) . . . . ?
N4 N3 C20 C23 -176.18(18) . . . . ?
W1 N3 C20 C23 18.3(3) . . . . ?
N3 C20 C21 C22 -2.0(2) . . . . ?
C23 C20 C21 C22 176.1(2) . . . . ?
N3 C20 C21 C24 173.6(2) . . . . ?
C23 C20 C21 C24 -8.3(4) . . . . ?
N3 N4 C22 C21 0.0(2) . . . . ?
B1 N4 C22 C21 164.02(18) . . . . ?
N3 N4 C22 C25 177.34(19) . . . . ?
B1 N4 C22 C25 -18.6(3) . . . . ?
C20 C21 C22 N4 1.2(2) . . . . ?
C24 C21 C22 N4 -174.4(2) . . . . ?
C20 C21 C22 C25 -175.9(2) . . . . ?
C24 C21 C22 C25 8.5(4) . . . . ?
N6 N5 C26 C27 -1.1(2) . . . . ?
W1 N5 C26 C27 172.11(12) . . . . ?
N6 N5 C26 C29 177.70(16) . . . . ?
W1 N5 C26 C29 -9.1(3) . . . . ?
N5 C26 C27 C28 1.2(2) . . . . ?
C29 C26 C27 C28 -177.61(18) . . . . ?
N5 C26 C27 C30 -173.9(2) . . . . ?
C29 C26 C27 C30 7.3(3) . . . . ?
N5 N6 C28 C27 0.1(2) . . . . ?
B1 N6 C28 C27 -166.51(18) . . . . ?
N5 N6 C28 C31 179.23(18) . . . . ?
B1 N6 C28 C31 12.7(3) . . . . ?
C26 C27 C28 N6 -0.7(2) . . . . ?
C30 C27 C28 N6 174.3(2) . . . . ?
C26 C27 C28 C31 -179.8(2) . . . . ?
C30 C27 C28 C31 -4.8(4) . . . . ?
N8 N7 C32 C33 0.3(2) . . . . ?
W1 N7 C32 C33 -177.99(13) . . . . ?
N8 N7 C32 C35 -177.53(17) . . . . ?
W1 N7 C32 C35 4.2(3) . . . . ?
N7 C32 C33 C34 -0.4(2) . . . . ?
C35 C32 C33 C34 177.36(19) . . . . ?
N7 C32 C33 C36 179.99(18) . . . . ?
C35 C32 C33 C36 -2.3(3) . . . . ?
N7 N8 C34 C33 -0.2(2) . . . . ?
B1 N8 C34 C33 179.81(17) . . . . ?
N7 N8 C34 C37 179.99(17) . . . . ?
B1 N8 C34 C37 0.0(3) . . . . ?
C32 C33 C34 N8 0.3(2) . . . . ?
C36 C33 C34 N8 179.95(18) . . . . ?
C32 C33 C34 C37 -179.84(19) . . . . ?
C36 C33 C34 C37 -0.2(3) . . . . ?
